data_9012773
loop_
_publ_author_name
'Krivovichev, S. V.'
'Filatov, S. K.'
'Burns, P. C.'

_publ_section_title
;The Jahn-Teller distortion of copper coordination polyhedra in the alluaudite
 structural type: Crystal structure of bradaczekite, NaCu4(AsO4)3
;
_journal_name_full 'Zapiski Vserossijskogo Mineralogicheskogo Obshchestva'
_journal_page_first 1
_journal_page_last 8
_journal_volume 2001
_journal_year 2001
_chemical_formula_sum 'As3 Cu4 Na O12'
_chemical_name_mineral Bradaczekite
_space_group_IT_number 15
_symmetry_space_group_name_Hall '-C 2yc'
_symmetry_space_group_name_H-M 'C 1 2/c 1'
_cell_angle_alpha 90
_cell_angle_beta 117.793
_cell_angle_gamma 90
_cell_length_a 12.053
_cell_length_b 12.432
_cell_length_c 7.2529
_cell_formula_units_Z 4
_cell_volume 961.421
_database_code_amcsd 0015718
_exptl_crystal_density_diffrn 4.794
_cod_original_formula_sum 'Na Cu4 As3 O12'
_cod_database_code 9012773

loop_
_space_group_symop_operation_xyz
x,y,z
1/2+x,1/2+y,z
x,-y,1/2+z
1/2+x,1/2-y,1/2+z
-x,y,1/2-z
1/2-x,1/2+y,1/2-z
-x,-y,-z
1/2-x,1/2-y,-z

loop_
_atom_site_label
_atom_site_fract_x
_atom_site_fract_y
_atom_site_fract_z
_atom_site_U_iso_or_equiv
Na 0.00000 0.49240 0.25000 0.02090
Cu1 0.00000 0.00439 0.25000 0.00990
Cu2 0.78021 0.34367 0.86019 0.01080
Cu3 0.00000 0.76511 0.25000 0.01400
As1 0.22752 0.38288 0.12152 0.00710
As2 0.00000 0.22278 0.25000 0.00760
O1 0.16720 0.50530 0.11800 0.01280
O2 0.89700 0.12300 0.24180 0.01070
O3 0.38190 0.38930 0.17630 0.01360
O4 0.22120 0.30750 0.30800 0.01060
O5 0.14560 0.33280 0.87860 0.01080
O6 -0.04300 0.29710 0.03650 0.01440

loop_
_cod_related_entry_id
_cod_related_entry_database
_cod_related_entry_code
1 AMCSD 0015718
